data_1527618
loop_
_publ_author_name
'Kasper, J.S.'
'Naslain, R.'
'Vlasse, M.'

_publ_section_title
;
 The alpha-Al B12 structure
;
_journal_name_full 'Journal of Solid State Chemistry'
_journal_page_first 281
_journal_page_last 285
_journal_volume 20
_journal_year 1977
_chemical_formula_sum 'Al1.67 B22'
_space_group_IT_number 96
_symmetry_space_group_name_Hall 'P 4nw 2abw'
_symmetry_space_group_name_H-M 'P 43 21 2'
_cell_angle_alpha 90
_cell_angle_beta 90
_cell_angle_gamma 90
_cell_formula_units_Z 8
_cell_length_a 10.161
_cell_length_b 10.161
_cell_length_c 14.283
_cell_volume 1474.661
_citation_journal_id_ASTM JSSCBI
_cod_data_source_file Kasper_JSSCBI_1977_1140.cif
_cod_data_source_block Al1.67B22
_cod_original_cell_volume 1474.662
_cod_database_code 1527618

loop_
_symmetry_equiv_pos_as_xyz
x,y,z
-y+1/2,x+1/2,z+3/4
-x,-y,z+1/2
y+1/2,-x+1/2,z+1/4
x+1/2,-y+1/2,-z+1/4
y,x,-z
-x+1/2,y+1/2,-z+3/4
-y,-x,-z+1/2

loop_
_atom_site_label
_atom_site_type_symbol
_atom_site_fract_x
_atom_site_fract_y
_atom_site_fract_z
_atom_site_occupancy
_atom_site_U_iso_or_equiv
B4 B -0.0415 0.3937 0.1179 1 0.0
B17 B 0.4594 0.293 0.422 1 0.0
Al5 Al 0.308 0.3817 0.2986 0.02 0.0
B14 B 0.3857 0.2071 0.3255 1 0.0
B6 B -0.0308 0.274 0.0297 1 0.0
B16 B 0.4671 0.1178 0.4113 1 0.0
B19 B 0.2705 0.1779 0.5457 1 0.0
B1 B -0.1281 0.2397 0.1281 1 0.0
B9 B 0.1215 0.1036 0.1547 1 0.0
B23 B 0.0356 0.0356 0.5 1 0.0
Al3 Al 0.3134 0.3932 0.3428 0.246 0.0
Al1 Al 0.3022 0.3689 0.2588 0.753 0.0
B7 B 0.1075 0.2232 0.2454 1 0.0
B18 B 0.1861 0.0933 0.4486 1 0.0
Al4 Al 0.2873 0.4784 0.1227 0.162 0.0
Al2 Al 0.0823 0.0117 0.303 0.488 0.0
B10 B 0.121 0.192 0.0447 1 0.0
B15 B 0.2037 0.1966 0.3451 1 0.0
B20 B 0.3479 0.0395 0.4911 1 0.0
B21 B 0.4392 0.1893 0.5249 1 0.0
B3 B -0.0455 0.3118 0.2315 1 0.0
B2 B -0.0398 0.136 0.2092 1 0.0
B13 B 0.314 0.0575 0.3606 1 0.0
B8 B 0.103 0.3894 0.1916 1 0.0
B12 B 0.2048 0.2597 0.1391 1 0.0
B5 B -0.0203 0.109 0.081 1 0.0
B22 B 0.3315 0.3315 0.5 1 0.0
B11 B 0.1137 0.3628 0.0648 1 0.0
